data_1573379
loop_
_publ_author_name
'Garc\'ia-Hern\'an, Andrea'
'Aguilar-Galindo, Fernando'
'Castillo, Oscar'
'Amo-Ochoa, Pilar'

_publ_section_title
;
 1D Zn(ii)/2D Cu(i) halogen pyridyl coordination polymers. Band gap
 engineering by DFT for predicting more efficient photocatalysts in water
 treatment
;
_journal_issue 22
_journal_name_full 'Catalysis Science &amp; Technology'
_journal_page_first 6573
_journal_page_last 6583
_journal_paper_doi 10.1039/D4CY00969J
_journal_volume 14
_journal_year 2024
_chemical_formula_moiety 'C12 H12 I2 N2 Zn'
_chemical_formula_sum 'C12 H12 I2 N2 Zn'
_chemical_formula_weight 503.41
_chemical_name_systematic
;
Catena-poly[mu-(1,2-bis(4-pyridyl)ethane-kN:kN')diiodidozinc(II)
;
_space_group_crystal_system monoclinic
_space_group_IT_number 15
_space_group_name_Hall '-C 2yc'
_space_group_name_H-M_alt 'C 1 2/c 1'
_atom_sites_solution_hydrogens geom
_atom_sites_solution_primary dual
_audit_block_doi 10.5517/ccdc.csd.cc2km21b
_audit_creation_date 2023-05-23
_audit_creation_method
;
Olex2 1.5-ac5-024
(compiled 2022.04.12 svn.rca3783a0 for Rigaku Oxford Diffraction, GUI svn.r6498)
;
_audit_update_record
;
2024-07-18 deposited with the CCDC.	2024-10-09 downloaded from the CCDC.
;
_cell_angle_alpha 90
_cell_angle_beta 108.595(3)
_cell_angle_gamma 90
_cell_formula_units_Z 8
_cell_length_a 16.3937(5)
_cell_length_b 11.8607(3)
_cell_length_c 16.2836(4)
_cell_measurement_reflns_used 8939
_cell_measurement_temperature 200.00(10)
_cell_measurement_theta_max 68.1700
_cell_measurement_theta_min 4.6580
_cell_volume 3000.91(15)
_computing_cell_refinement 'CrysAlisPro 1.171.43.100a (Rigaku OD, 2023)'
_computing_data_collection 'CrysAlisPro system (CCD 43.100a (release 06-12-2023))'
_computing_data_reduction 'CrysAlisPro 1.171.43.100a (Rigaku OD, 2023)'
_computing_molecular_graphics 'Olex2 1.5-ac6-012 (Dolomanov et al., 2009)'
_computing_publication_material 'Olex2 1.5-ac6-012 (Dolomanov et al., 2009)'
_computing_structure_refinement 'SHELXL 2018/3 (Sheldrick, 2015)'
_computing_structure_solution 'SHELXT 2018/2 (Sheldrick, 2018)'
_diffrn_ambient_environment N~2~
_diffrn_ambient_temperature 200.00(10)
_diffrn_detector 'Hybrid Pixel Array Detector'
_diffrn_detector_area_resol_mean 10.0000
_diffrn_detector_type 'HyPix-Arc 100'
_diffrn_measured_fraction_theta_full 0.997
_diffrn_measured_fraction_theta_max 0.994
_diffrn_measurement_details
;
List of Runs (angles in degrees, time in seconds):

  # Type    Start    End  Width  t~exp~   \w     \q     \k     \f   Frames
#--------------------------------------------------------------------------
  1  \w    -15.00  89.00   0.50    0.18    --   46.84-100.00 174.00  208
  2  \w    -90.00  22.00   0.50    0.18    --  -48.34 100.00 -80.00  224
  3  \w   -106.00 -15.00   0.50    0.34    --  -87.95 100.00 -80.00  182
  4  \w     33.00 107.00   0.50    0.34    --  105.52-100.00 174.00  148
  5  \w     92.00 178.00   0.50    0.34    --  105.52 100.00 -80.00  172
  6  \w     92.00 178.00   0.50    0.34    --  105.52 100.00 -80.00  172
  7  \w   -122.00 -74.00   0.50    0.18    --  -48.34-125.00 -60.00   96
  8  \w   -122.00 -74.00   0.50    0.18    --  -48.34-125.00-150.00   96
  9  \w    -23.00  33.00   0.50    0.18    --  -48.34  19.00-150.00  112
 10  \w   -160.00 -86.00   0.50    0.34    --  -87.95-100.00 174.00  148
 11  \w   -102.00 -28.00   0.50    0.34    --  -87.95  77.00-150.00  148
 12  \w    -46.00 -15.00   0.50    0.34    --  -87.95  45.00-150.00   62
 13  \w    -45.00  -8.00   0.50    0.34    --  -87.95  45.00 -90.00   74
 14  \w    -46.00  -8.00   0.50    0.34    --  -87.95  45.00   0.00   76
 15  \w    -46.00  -8.00   0.50    0.34    --  -87.95  45.00  30.00   76
 16  \w    -47.00  -8.00   0.50    0.34    --  -87.95  45.00  90.00   78
 17  \w    -47.00 -21.00   0.50    0.34    --  -87.95  45.00  60.00   52
 18  \w    -42.00 -14.00   0.50    0.34    --  -87.95  45.00-120.00   56
 19  \w    -45.00  -8.00   0.50    0.34    --  -87.95  45.00 150.00   74
 20  \w     26.00  51.00   0.50    0.34    --  105.52 -45.00  30.00   50
 21  \w     30.00  65.00   0.50    0.34    --  105.52 -61.00  90.00   70
 22  \w     71.00 102.00   0.50    0.34    --  105.52 -77.00-120.00   62
 23  \w     26.00  52.00   0.50    0.34    --  105.52 -45.00-150.00   52
 24  \w     30.00  71.00   0.50    0.34    --  105.52 -61.00-150.00   82
 25  \w     26.00  53.00   0.50    0.34    --  105.52 -45.00 -60.00   54
 26  \w     43.00 106.00   0.50    0.34    --  105.52 -77.00  60.00  126
 27  \w     37.00  63.00   0.50    0.34    --  105.52 -61.00 -90.00   52
 28  \w     39.00  69.00   0.50    0.34    --  105.52 -61.00  60.00   60
 29  \w     26.00  51.00   0.50    0.34    --  105.52 -45.00 -30.00   50
 30  \w     27.00  54.00   0.50    0.34    --  105.52 -45.00  90.00   54
 31  \w     27.00  53.00   0.50    0.34    --  105.52 -45.00-120.00   52
 32  \w     47.00  75.00   0.50    0.34    --  105.52 -61.00 -30.00   56
 33  \w     46.00  97.00   0.50    0.34    --  105.52 -77.00-150.00  102
 34  \w     34.00  73.00   0.50    0.34    --  105.52 -61.00   0.00   78
;
_diffrn_measurement_device 'four-circle diffractometer'
_diffrn_measurement_device_type 'XtaLAB Synergy R, HyPix-Arc 100'
_diffrn_measurement_method '\w scans'
_diffrn_orient_matrix_type 'CrysAlisPro convention (1999,Acta A55,543-557)'
_diffrn_orient_matrix_UB_11 0.0209627000
_diffrn_orient_matrix_UB_12 0.0842946000
_diffrn_orient_matrix_UB_13 -0.0624450000
_diffrn_orient_matrix_UB_21 -0.0555765000
_diffrn_orient_matrix_UB_22 0.0900770000
_diffrn_orient_matrix_UB_23 0.0249839000
_diffrn_orient_matrix_UB_31 0.0793909000
_diffrn_orient_matrix_UB_32 0.0408500000
_diffrn_orient_matrix_UB_33 0.0736718000
_diffrn_radiation_monochromator mirror
_diffrn_radiation_probe x-ray
_diffrn_radiation_type 'Cu K\a'
_diffrn_radiation_wavelength 1.54184
_diffrn_reflns_av_R_equivalents 0.0414
_diffrn_reflns_av_unetI/netI 0.0262
_diffrn_reflns_Laue_measured_fraction_full 0.997
_diffrn_reflns_Laue_measured_fraction_max 0.994
_diffrn_reflns_limit_h_max 19
_diffrn_reflns_limit_h_min -19
_diffrn_reflns_limit_k_max 14
_diffrn_reflns_limit_k_min -13
_diffrn_reflns_limit_l_max 19
_diffrn_reflns_limit_l_min -19
_diffrn_reflns_number 14086
_diffrn_reflns_point_group_measured_fraction_full 0.997
_diffrn_reflns_point_group_measured_fraction_max 0.994
_diffrn_reflns_theta_full 67.684
_diffrn_reflns_theta_max 68.326
_diffrn_reflns_theta_min 4.690
_diffrn_source 'Rotating-anode X-ray tube'
_diffrn_source_type 'PhotonJet R (Cu) X-ray Source'
_exptl_absorpt_coefficient_mu 34.422
_exptl_absorpt_correction_T_max 1.000
_exptl_absorpt_correction_T_min 0.785
_exptl_absorpt_correction_type gaussian
_exptl_absorpt_process_details
;
CrysAlisPro 1.171.43.100a (Rigaku Oxford Diffraction, 2023)
Numerical absorption correction based on gaussian integration over
a multifaceted crystal model
Empirical absorption correction using spherical harmonics,
implemented in SCALE3 ABSPACK scaling algorithm.
;
_exptl_crystal_colour 'clear colourless'
_exptl_crystal_colour_lustre clear
_exptl_crystal_colour_primary colourless
_exptl_crystal_density_diffrn 2.228
_exptl_crystal_description prism
_exptl_crystal_F_000 1872
_exptl_crystal_recrystallization_method obtained
_exptl_crystal_size_max 0.116
_exptl_crystal_size_mid 0.067
_exptl_crystal_size_min 0.015
_refine_diff_density_max 1.089
_refine_diff_density_min -0.975
_refine_diff_density_rms 0.145
_refine_ls_extinction_method none
_refine_ls_goodness_of_fit_ref 1.040
_refine_ls_hydrogen_treatment constr
_refine_ls_matrix_type full
_refine_ls_number_parameters 154
_refine_ls_number_reflns 2741
_refine_ls_number_restraints 0
_refine_ls_restrained_S_all 1.040
_refine_ls_R_factor_all 0.0345
_refine_ls_R_factor_gt 0.0323
_refine_ls_shift/su_max 0.001
_refine_ls_shift/su_mean 0.000
_refine_ls_structure_factor_coef Fsqd
_refine_ls_weighting_details 'w=1/[\s^2^(Fo^2^)+(0.0630P)^2^+2.1271P] where P=(Fo^2^+2Fc^2^)/3'
_refine_ls_weighting_scheme calc
_refine_ls_wR_factor_gt 0.0870
_refine_ls_wR_factor_ref 0.0887
_reflns_Friedel_coverage 0.000
_reflns_number_gt 2534
_reflns_number_total 2741
_reflns_threshold_expression 'I > 2\s(I)'
_cod_data_source_file d4cy00969j2.cif
_cod_data_source_block ZnI2BPE
_cod_database_code 1573379
_chemical_oxdiff_formula 'C12 H12 N2 Zn I'
_chemical_oxdiff_usercomment 'Znbpe 200K'
_shelx_space_group_comment
;
The symmetry employed for this shelxl refinement is uniquely defined
by the following loop, which should always be used as a source of
symmetry information in preference to the above space-group names.
They are only intended as comments.
;
_shelx_estimated_absorpt_t_max 0.725
_shelx_estimated_absorpt_t_min 0.104
_olex2_refinement_description
;
1. Fixed Uiso
 At 1.2 times of:
  All C(H) groups, All C(H,H) groups
2.a Secondary CH2 refined with riding coordinates:
 C6(H6A,H6B), C7(H7A,H7B)
2.b Aromatic/amide H refined with riding coordinates:
 C11(H11), C5(H5), C4(H4), C1(H1), C10(H10), C12(H12), C9(H9), C2(H2)
;
_olex2_exptl_crystal_mounting_method 'placed on a MiTeGen micromount'
_olex2_submission_original_sample_id Znbpe
_olex2_submission_special_instructions 'No special instructions were received'
_oxdiff_exptl_absorpt_empirical_details
;
Empirical correction (ABSPACK) includes:
- Absorption correction using spherical harmonics
- Frame scaling
- Detector area scaling
;
_oxdiff_exptl_absorpt_empirical_full_max 3.477
_oxdiff_exptl_absorpt_empirical_full_min 0.598

loop_
_space_group_symop_operation_xyz
'x, y, z'
'-x, y, -z+1/2'
'x+1/2, y+1/2, z'
'-x+1/2, y+1/2, -z+1/2'
'-x, -y, -z'
'x, -y, z-1/2'
'-x+1/2, -y+1/2, -z'
'x+1/2, -y+1/2, z-1/2'

loop_
_atom_site_label
_atom_site_type_symbol
_atom_site_fract_x
_atom_site_fract_y
_atom_site_fract_z
_atom_site_U_iso_or_equiv
_atom_site_adp_type
_atom_site_occupancy
_atom_site_site_symmetry_order
_atom_site_calc_flag
_atom_site_refinement_flags_posn
_atom_site_refinement_flags_adp
_atom_site_refinement_flags_occupancy
_atom_site_disorder_assembly
_atom_site_disorder_group
I1 I 0.85608(2) 0.75828(2) 0.64963(2) 0.03324(12) Uani 1 1 d . . . . .
I2 I 0.68206(2) 0.74370(2) 0.81350(2) 0.04120(13) Uani 1 1 d . . . . .
Zn1 Zn 0.77017(3) 0.64531(4) 0.73056(3) 0.02714(15) Uani 1 1 d . . . . .
N2 N 0.35429(19) -0.0379(3) 0.31574(18) 0.0282(7) Uani 1 1 d . . . . .
N1 N 0.68999(19) 0.5385(3) 0.64221(19) 0.0298(7) Uani 1 1 d . . . . .
C11 C 0.4359(2) -0.0289(4) 0.3160(2) 0.0387(10) Uani 1 1 d . . . . .
H11 H 0.454316 -0.074777 0.277463 0.046 Uiso 1 1 calc R U . . .
C5 C 0.6934(2) 0.5235(4) 0.5613(2) 0.0364(9) Uani 1 1 d . . . . .
H5 H 0.735744 0.563629 0.544538 0.044 Uiso 1 1 calc R U . . .
C4 C 0.6386(3) 0.4529(4) 0.5020(2) 0.0387(9) Uani 1 1 d . . . . .
H4 H 0.643339 0.445590 0.445584 0.046 Uiso 1 1 calc R U . . .
C1 C 0.6303(3) 0.4791(4) 0.6641(2) 0.0349(9) Uani 1 1 d . . . . .
H1 H 0.627049 0.487729 0.720968 0.042 Uiso 1 1 calc R U . . .
C3 C 0.5764(2) 0.3923(3) 0.5240(2) 0.0343(8) Uani 1 1 d . . . . .
C8 C 0.4706(2) 0.1115(3) 0.4269(2) 0.0354(9) Uani 1 1 d . . . . .
C10 C 0.3307(3) 0.0289(4) 0.3705(3) 0.0371(9) Uani 1 1 d . . . . .
H10 H 0.272900 0.024929 0.370898 0.044 Uiso 1 1 calc R U . . .
C6 C 0.5152(3) 0.3132(4) 0.4607(3) 0.0395(10) Uani 1 1 d . . . . .
H6A H 0.455274 0.331789 0.457224 0.047 Uiso 1 1 calc R U . . .
H6B H 0.520632 0.323701 0.402356 0.047 Uiso 1 1 calc R U . . .
C12 C 0.4942(2) 0.0443(4) 0.3701(3) 0.0410(10) Uani 1 1 d . . . . .
H12 H 0.551339 0.047965 0.367753 0.049 Uiso 1 1 calc R U . . .
C7 C 0.5337(3) 0.1920(4) 0.4880(3) 0.0434(11) Uani 1 1 d . . . . .
H7A H 0.530452 0.182454 0.547309 0.052 Uiso 1 1 calc R U . . .
H7B H 0.592922 0.172935 0.489493 0.052 Uiso 1 1 calc R U . . .
C9 C 0.3859(3) 0.1028(4) 0.4261(3) 0.0403(9) Uani 1 1 d . . . . .
H9 H 0.366146 0.147952 0.464109 0.048 Uiso 1 1 calc R U . . .
C2 C 0.5737(2) 0.4062(4) 0.6085(2) 0.0361(9) Uani 1 1 d . . . . .
H2 H 0.532995 0.365592 0.627260 0.043 Uiso 1 1 calc R U . . .

loop_
_atom_site_aniso_label
_atom_site_aniso_U_11
_atom_site_aniso_U_22
_atom_site_aniso_U_33
_atom_site_aniso_U_23
_atom_site_aniso_U_13
_atom_site_aniso_U_12
I1 0.03428(19) 0.03199(19) 0.03561(18) 0.00214(9) 0.01418(13) -0.00260(9)
I2 0.0488(2) 0.0358(2) 0.0470(2) 0.00058(10) 0.02653(15) 0.00560(10)
Zn1 0.0255(3) 0.0274(3) 0.0266(2) 0.00033(17) 0.00562(19) -0.00035(17)
N2 0.0295(15) 0.0276(17) 0.0265(14) -0.0001(13) 0.0072(12) -0.0007(13)
N1 0.0283(15) 0.0290(18) 0.0295(14) 0.0007(13) 0.0054(12) -0.0016(13)
C11 0.0312(19) 0.049(3) 0.039(2) -0.0099(18) 0.0145(16) -0.0059(17)
C5 0.038(2) 0.039(2) 0.0331(18) -0.0028(16) 0.0124(16) -0.0076(17)
C4 0.045(2) 0.041(3) 0.0292(17) -0.0058(17) 0.0104(16) -0.0065(18)
C1 0.038(2) 0.035(2) 0.0307(18) 0.0044(16) 0.0102(16) -0.0055(17)
C3 0.0339(19) 0.028(2) 0.0351(18) -0.0020(16) 0.0022(15) -0.0005(16)
C8 0.038(2) 0.028(2) 0.0315(17) 0.0012(16) -0.0004(16) 0.0001(16)
C10 0.0330(19) 0.037(2) 0.042(2) -0.0067(18) 0.0120(17) 0.0006(17)
C6 0.039(2) 0.033(3) 0.0370(18) -0.0055(19) -0.0011(16) -0.0037(17)
C12 0.0303(18) 0.045(3) 0.047(2) -0.007(2) 0.0110(16) -0.0123(18)
C7 0.044(2) 0.025(2) 0.045(2) -0.0002(18) -0.0077(18) -0.0001(18)
C9 0.041(2) 0.035(2) 0.041(2) -0.0078(18) 0.0075(17) 0.0003(18)
C2 0.0338(19) 0.033(2) 0.0377(19) 0.0024(17) 0.0062(16) -0.0068(17)

loop_
_atom_type_symbol
_atom_type_description
_atom_type_scat_dispersion_real
_atom_type_scat_dispersion_imag
_atom_type_scat_source
C C 0.0181 0.0091 'International Tables Vol C Tables 4.2.6.8 and 6.1.1.4'
H H 0.0000 0.0000 'International Tables Vol C Tables 4.2.6.8 and 6.1.1.4'
I I -0.3257 6.8362 'International Tables Vol C Tables 4.2.6.8 and 6.1.1.4'
N N 0.0311 0.0180 'International Tables Vol C Tables 4.2.6.8 and 6.1.1.4'
Zn Zn -1.5491 0.6778 'International Tables Vol C Tables 4.2.6.8 and 6.1.1.4'

loop_
_citation_id
_citation_doi
_citation_year
1 10.1039/d4cy00969j 2024

loop_
_exptl_crystal_face_index_h
_exptl_crystal_face_index_k
_exptl_crystal_face_index_l
_exptl_crystal_face_perp_dist
-1 0 1 0.0139
1 0 -1 0.0009
-1 1 1 0.0480
1 -1 -1 0.0339
-1 0 -1 0.0225
-1 0 0 0.0218
0 0 -1 0.0163
1 1 -1 0.0442
-1 -1 1 0.0471
2 1 2 0.0334
1 0 1 0.0447

loop_
_geom_angle_atom_site_label_1
_geom_angle_atom_site_label_2
_geom_angle_atom_site_label_3
_geom_angle
_geom_angle_site_symmetry_1
_geom_angle_site_symmetry_3
_geom_angle_publ_flag
I2 Zn1 I1 121.62(2) . . ?
N2 Zn1 I1 107.90(9) 8_556 . ?
N2 Zn1 I2 107.30(9) 8_556 . ?
N1 Zn1 I1 107.09(9) . . ?
N1 Zn1 I2 108.04(9) . . ?
N1 Zn1 N2 103.45(14) . 8_556 ?
C11 N2 Zn1 120.4(3) . 8_455 ?
C10 N2 Zn1 122.8(2) . 8_455 ?
C10 N2 C11 116.8(3) . . ?
C5 N1 Zn1 123.4(3) . . ?
C1 N1 Zn1 119.8(2) . . ?
C1 N1 C5 116.8(3) . . ?
N2 C11 C12 122.7(4) . . ?
N1 C5 C4 123.0(4) . . ?
C5 C4 C3 120.4(3) . . ?
N1 C1 C2 123.4(4) . . ?
C4 C3 C6 122.0(4) . . ?
C4 C3 C2 116.7(3) . . ?
C2 C3 C6 121.3(4) . . ?
C12 C8 C7 121.9(4) . . ?
C12 C8 C9 116.6(4) . . ?
C9 C8 C7 121.5(4) . . ?
N2 C10 C9 123.1(4) . . ?
C7 C6 C3 111.3(4) . . ?
C8 C12 C11 120.7(4) . . ?
C6 C7 C8 112.0(3) . . ?
C10 C9 C8 120.1(4) . . ?
C1 C2 C3 119.7(4) . . ?

loop_
_geom_bond_atom_site_label_1
_geom_bond_atom_site_label_2
_geom_bond_distance
_geom_bond_site_symmetry_2
_geom_bond_publ_flag
I1 Zn1 2.5884(5) . ?
I2 Zn1 2.5526(5) . ?
Zn1 N2 2.056(3) 8_556 ?
Zn1 N1 2.048(3) . ?
N2 C11 1.340(5) . ?
N2 C10 1.339(5) . ?
N1 C5 1.348(5) . ?
N1 C1 1.343(5) . ?
C11 C12 1.380(6) . ?
C5 C4 1.375(5) . ?
C4 C3 1.384(6) . ?
C1 C2 1.375(6) . ?
C3 C6 1.513(5) . ?
C3 C2 1.401(5) . ?
C8 C12 1.368(6) . ?
C8 C7 1.522(6) . ?
C8 C9 1.389(6) . ?
C10 C9 1.373(6) . ?
C6 C7 1.507(8) . ?

loop_
_geom_hbond_atom_site_label_D
_geom_hbond_atom_site_label_H
_geom_hbond_atom_site_label_A
_geom_hbond_distance_DH
_geom_hbond_distance_HA
_geom_hbond_distance_DA
_geom_hbond_angle_DHA
_geom_hbond_site_symmetry_A
_geom_hbond_publ_flag
C11 H11 I1 0.95 3.09 3.767(4) 129.9 8_455 yes
C5 H5 I1 0.95 3.16 3.806(4) 126.6 . yes
C4 H4 I2 0.95 3.31 4.094(4) 141.5 6_565 yes
C10 H10 I1 0.95 3.28 3.900(4) 124.9 5_666 yes
C2 H2 I1 0.95 3.29 4.217(4) 165.1 3_445 yes

loop_
_geom_torsion_atom_site_label_1
_geom_torsion_atom_site_label_2
_geom_torsion_atom_site_label_3
_geom_torsion_atom_site_label_4
_geom_torsion
_geom_torsion_site_symmetry_1
_geom_torsion_site_symmetry_2
_geom_torsion_site_symmetry_3
_geom_torsion_site_symmetry_4
_geom_torsion_publ_flag
Zn1 N2 C11 C12 178.1(3) 8_455 . . . ?
Zn1 N2 C10 C9 -178.4(3) 8_455 . . . ?
Zn1 N1 C5 C4 -179.0(3) . . . . ?
Zn1 N1 C1 C2 179.5(3) . . . . ?
N2 C11 C12 C8 0.3(7) . . . . ?
N2 C10 C9 C8 0.5(7) . . . . ?
N1 C5 C4 C3 -0.5(7) . . . . ?
N1 C1 C2 C3 -0.5(7) . . . . ?
C11 N2 C10 C9 -0.9(6) . . . . ?
C5 N1 C1 C2 -0.6(6) . . . . ?
C5 C4 C3 C6 -179.7(4) . . . . ?
C5 C4 C3 C2 -0.7(6) . . . . ?
C4 C3 C6 C7 111.1(5) . . . . ?
C4 C3 C2 C1 1.1(6) . . . . ?
C1 N1 C5 C4 1.1(6) . . . . ?
C3 C6 C7 C8 177.9(4) . . . . ?
C10 N2 C11 C12 0.5(6) . . . . ?
C6 C3 C2 C1 -179.8(4) . . . . ?
C12 C8 C7 C6 107.1(5) . . . . ?
C12 C8 C9 C10 0.4(6) . . . . ?
C7 C8 C12 C11 179.3(4) . . . . ?
C7 C8 C9 C10 -179.7(4) . . . . ?
C9 C8 C12 C11 -0.8(6) . . . . ?
C9 C8 C7 C6 -72.8(5) . . . . ?
C2 C3 C6 C7 -67.9(5) . . . . ?

loop_
_exptl_oxdiff_crystal_face_indexfrac_h
_exptl_oxdiff_crystal_face_indexfrac_k
_exptl_oxdiff_crystal_face_indexfrac_l
_exptl_oxdiff_crystal_face_x
_exptl_oxdiff_crystal_face_y
_exptl_oxdiff_crystal_face_z
-0.9996 0.0039 1.0008 -0.0831 0.0809 -0.0055
0.9996 -0.0039 -1.0008 0.0831 -0.0809 0.0055
-0.9940 1.0029 0.9971 0.0014 0.1705 0.0355
0.9940 -1.0029 -0.9971 -0.0014 -0.1705 -0.0355
-0.9963 -0.0013 -1.0043 0.0417 0.0302 -0.1531
-0.9979 0.0013 -0.0017 -0.0207 0.0555 -0.0793
0.0016 -0.0026 -1.0026 0.0624 -0.0254 -0.0738
1.0051 0.9951 -1.0045 0.1677 0.0087 0.0464
-1.0051 -0.9951 1.0045 -0.1677 -0.0087 -0.0464
1.9983 1.0015 2.0049 0.0011 0.0292 0.3473
0.9963 0.0013 1.0043 -0.0417 -0.0302 0.1531
